data_7033212
loop_
_publ_author_name
'Shaw, Andrew J. M.'
'Corbo, Robert'
'Wilson, David J. D.'
'Dutton, Jason L.'

_publ_section_title
;
 A 2,2'-bipyridine coordination complex of [ICl2](.).
;
_journal_issue 34
_journal_name_full 'Dalton transactions (Cambridge, England : 2003)'
_journal_page_first 15083
_journal_page_last 15087
_journal_paper_doi 10.1039/c4dt03549f
_journal_volume 44
_journal_year 2015
_chemical_formula_sum 'C10 H8 Cl6 I2 N2'
_chemical_formula_weight 622.68
_chemical_name_systematic
; 
 ? 
;
_space_group_IT_number 14
_symmetry_cell_setting monoclinic
_symmetry_space_group_name_Hall '-P 2yn'
_symmetry_space_group_name_H-M 'P 1 21/n 1'
_atom_sites_solution_hydrogens geom
_atom_sites_solution_primary direct
_atom_sites_solution_secondary difmap
_audit_creation_method SHELXL-97
_audit_update_record
;
2014-11-06 deposited with the CCDC.
2014-11-24 downloaded from the CCDC.
;
_cell_angle_alpha 90.00
_cell_angle_beta 97.39(3)
_cell_angle_gamma 90.00
_cell_formula_units_Z 4
_cell_length_a 8.0564(16)
_cell_length_b 13.093(3)
_cell_length_c 16.894(3)
_cell_measurement_temperature 173(2)
_cell_volume 1767.2(6)
_computing_cell_refinement 'CrysAlisPro, Agilent Technologies'
_computing_data_collection 'CrysAlisPro, Agilent Technologies'
_computing_data_reduction 'CrysAlisPro, Agilent Technologies'
_computing_molecular_graphics SHELXP
_computing_publication_material SHELXP
_computing_structure_refinement 'SHELXL-97 (Sheldrick, 2008)'
_computing_structure_solution 'SHELXS-97 (Sheldrick, 2008)'
_diffrn_ambient_temperature 173(2)
_diffrn_measured_fraction_theta_full 0.985
_diffrn_measured_fraction_theta_max 0.985
_diffrn_measurement_device_type 'Xcalibur, Atlas, Gemini'
_diffrn_measurement_method '\w scans'
_diffrn_radiation_monochromator graphite
_diffrn_radiation_source 'fine-focus sealed tube'
_diffrn_radiation_type MoK\a
_diffrn_radiation_wavelength 0.71073
_diffrn_reflns_av_R_equivalents 0.0254
_diffrn_reflns_av_sigmaI/netI 0.0277
_diffrn_reflns_limit_h_max 9
_diffrn_reflns_limit_h_min -6
_diffrn_reflns_limit_k_max 15
_diffrn_reflns_limit_k_min -15
_diffrn_reflns_limit_l_max 19
_diffrn_reflns_limit_l_min -19
_diffrn_reflns_number 8218
_diffrn_reflns_theta_full 25.02
_diffrn_reflns_theta_max 25.02
_diffrn_reflns_theta_min 2.89
_exptl_absorpt_coefficient_mu 4.456
_exptl_absorpt_correction_T_max 0.5180
_exptl_absorpt_correction_T_min 0.4021
_exptl_absorpt_correction_type multi-scan
_exptl_absorpt_process_details 'CrysAlisPro, Agilent Technologies'
_exptl_crystal_colour yellow
_exptl_crystal_density_diffrn 2.340
_exptl_crystal_density_method 'not measured'
_exptl_crystal_description block
_exptl_crystal_F_000 1160
_exptl_crystal_size_max 0.25
_exptl_crystal_size_mid 0.18
_exptl_crystal_size_min 0.17
_refine_diff_density_max 0.542
_refine_diff_density_min -1.190
_refine_diff_density_rms 0.111
_refine_ls_extinction_method none
_refine_ls_goodness_of_fit_ref 1.044
_refine_ls_hydrogen_treatment constr
_refine_ls_matrix_type full
_refine_ls_number_parameters 181
_refine_ls_number_reflns 3084
_refine_ls_number_restraints 0
_refine_ls_restrained_S_all 1.044
_refine_ls_R_factor_all 0.0273
_refine_ls_R_factor_gt 0.0228
_refine_ls_shift/su_max 0.001
_refine_ls_shift/su_mean 0.000
_refine_ls_structure_factor_coef Fsqd
_refine_ls_weighting_details 'calc w=1/[\s^2^(Fo^2^)+(0.0309P)^2^+0.0123P] where P=(Fo^2^+2Fc^2^)/3'
_refine_ls_weighting_scheme calc
_refine_ls_wR_factor_gt 0.0536
_refine_ls_wR_factor_ref 0.0557
_reflns_number_gt 2780
_reflns_number_total 3084
_reflns_threshold_expression >2sigma(I)
_cod_data_source_file c4dt03549f2.cif
_cod_data_source_block 5
_cod_depositor_comments 'Adding full bibliography for 7033212--7033214.cif.'
_cod_original_sg_symbol_H-M P2(1)/n
_cod_database_code 7033212

loop_
_symmetry_equiv_pos_as_xyz
'x, y, z'
'-x+1/2, y+1/2, -z+1/2'
'-x, -y, -z'
'x-1/2, -y-1/2, z-1/2'

loop_
_atom_site_label
_atom_site_type_symbol
_atom_site_fract_x
_atom_site_fract_y
_atom_site_fract_z
_atom_site_U_iso_or_equiv
_atom_site_adp_type
_atom_site_occupancy
_atom_site_symmetry_multiplicity
_atom_site_calc_flag
_atom_site_refinement_flags
I2 I 0.21942(3) 0.302055(16) 0.163022(12) 0.02118(8) Uani 1 1 d .
I1 I 0.14201(3) 0.366299(16) 0.430749(12) 0.02158(8) Uani 1 1 d .
Cl3 Cl -0.06164(11) 0.32542(7) 0.20529(5) 0.0307(2) Uani 1 1 d .
Cl4 Cl 0.27598(12) 0.15995(8) 0.26457(6) 0.0363(2) Uani 1 1 d .
Cl5 Cl 0.50507(12) 0.28002(7) 0.12072(6) 0.0371(2) Uani 1 1 d .
Cl1 Cl 0.26583(13) 0.53899(7) 0.44702(6) 0.0363(2) Uani 1 1 d .
Cl6 Cl 0.15530(12) 0.44426(7) 0.06874(6) 0.0347(2) Uani 1 1 d .
Cl2 Cl 0.38313(12) 0.26482(8) 0.48746(6) 0.0395(2) Uani 1 1 d .
N1 N -0.1148(4) 0.4246(2) 0.37698(16) 0.0219(6) Uani 1 1 d .
N2 N -0.0287(3) 0.2293(2) 0.40577(16) 0.0218(6) Uani 1 1 d .
C6 C -0.2390(4) 0.3556(3) 0.3636(2) 0.0232(8) Uani 1 1 d .
C5 C -0.1928(4) 0.2481(3) 0.37935(19) 0.0220(7) Uani 1 1 d .
C2 C -0.1428(5) 0.5239(3) 0.3609(2) 0.0298(8) Uani 1 1 d .
H2A H -0.0533 0.5713 0.3703 0.036 Uiso 1 1 calc R
C1 C 0.0274(5) 0.1338(3) 0.4174(2) 0.0284(8) Uani 1 1 d .
H1A H 0.1424 0.1225 0.4358 0.034 Uiso 1 1 calc R
C11 C -0.3988(5) 0.3862(3) 0.3333(2) 0.0290(8) Uani 1 1 d .
H11A H -0.4866 0.3376 0.3234 0.035 Uiso 1 1 calc R
C10 C -0.3024(5) 0.1678(3) 0.3667(2) 0.0314(9) Uani 1 1 d .
H10A H -0.4176 0.1802 0.3496 0.038 Uiso 1 1 calc R
C9 C -0.3004(5) 0.5575(3) 0.3310(2) 0.0372(10) Uani 1 1 d .
H9A H -0.3199 0.6279 0.3196 0.045 Uiso 1 1 calc R
C8 C -0.0771(5) 0.0526(3) 0.4033(2) 0.0330(9) Uani 1 1 d .
H8A H -0.0349 -0.0150 0.4103 0.040 Uiso 1 1 calc R
C4 C -0.4290(5) 0.4883(3) 0.3176(2) 0.0366(10) Uani 1 1 d .
H4A H -0.5385 0.5108 0.2977 0.044 Uiso 1 1 calc R
C3 C -0.2448(5) 0.0689(3) 0.3788(2) 0.0345(9) Uani 1 1 d .
H3A H -0.3199 0.0129 0.3704 0.041 Uiso 1 1 calc R

loop_
_atom_site_aniso_label
_atom_site_aniso_U_11
_atom_site_aniso_U_22
_atom_site_aniso_U_33
_atom_site_aniso_U_23
_atom_site_aniso_U_13
_atom_site_aniso_U_12
I2 0.01769(13) 0.02186(13) 0.02404(14) -0.00200(9) 0.00290(9) -0.00260(9)
I1 0.01894(13) 0.02417(13) 0.02169(14) -0.00048(9) 0.00285(9) -0.00111(9)
Cl3 0.0245(5) 0.0359(5) 0.0340(5) -0.0007(4) 0.0121(4) 0.0011(4)
Cl4 0.0317(5) 0.0374(5) 0.0376(5) 0.0109(4) -0.0042(4) -0.0057(4)
Cl5 0.0243(5) 0.0270(5) 0.0630(7) 0.0034(4) 0.0168(4) 0.0018(4)
Cl1 0.0396(6) 0.0317(5) 0.0388(5) -0.0049(4) 0.0094(4) -0.0134(4)
Cl6 0.0304(5) 0.0329(5) 0.0413(5) 0.0111(4) 0.0062(4) -0.0009(4)
Cl2 0.0253(5) 0.0498(6) 0.0412(6) 0.0072(5) -0.0042(4) 0.0074(4)
N1 0.0237(16) 0.0216(15) 0.0209(15) -0.0029(12) 0.0047(12) 0.0013(13)
N2 0.0207(16) 0.0217(15) 0.0237(15) -0.0010(12) 0.0055(12) -0.0008(12)
C6 0.025(2) 0.0284(19) 0.0179(17) -0.0026(15) 0.0068(14) 0.0059(15)
C5 0.0221(19) 0.0247(18) 0.0202(18) 0.0010(15) 0.0064(14) 0.0012(15)
C2 0.039(2) 0.0235(19) 0.0273(19) -0.0006(16) 0.0059(16) 0.0034(17)
C1 0.029(2) 0.0266(19) 0.031(2) 0.0027(15) 0.0058(16) 0.0057(16)
C11 0.021(2) 0.039(2) 0.0268(19) 0.0026(17) 0.0013(15) 0.0063(17)
C10 0.024(2) 0.032(2) 0.038(2) -0.0037(18) 0.0032(16) -0.0081(17)
C9 0.046(3) 0.029(2) 0.038(2) 0.0063(17) 0.0117(19) 0.0171(19)
C8 0.043(3) 0.0207(19) 0.037(2) -0.0006(16) 0.0131(18) -0.0005(17)
C4 0.032(2) 0.046(2) 0.032(2) 0.0047(18) 0.0057(17) 0.018(2)
C3 0.041(2) 0.027(2) 0.037(2) -0.0033(17) 0.0109(18) -0.0092(18)

loop_
_atom_type_symbol
_atom_type_description
_atom_type_scat_dispersion_real
_atom_type_scat_dispersion_imag
_atom_type_scat_source
C C 0.0033 0.0016 'International Tables Vol C Tables 4.2.6.8 and 6.1.1.4'
H H 0.0000 0.0000 'International Tables Vol C Tables 4.2.6.8 and 6.1.1.4'
N N 0.0061 0.0033 'International Tables Vol C Tables 4.2.6.8 and 6.1.1.4'
Cl Cl 0.1484 0.1585 'International Tables Vol C Tables 4.2.6.8 and 6.1.1.4'
I I -0.4742 1.8119 'International Tables Vol C Tables 4.2.6.8 and 6.1.1.4'

loop_
_geom_angle_atom_site_label_1
_geom_angle_atom_site_label_2
_geom_angle_atom_site_label_3
_geom_angle
Cl6 I2 Cl3 88.26(4)
Cl6 I2 Cl5 91.52(4)
Cl3 I2 Cl5 179.46(3)
Cl6 I2 Cl4 177.12(3)
Cl3 I2 Cl4 89.26(4)
Cl5 I2 Cl4 90.96(4)
N2 I1 N1 72.14(10)
N2 I1 Cl2 94.31(8)
N1 I1 Cl2 166.39(8)
N2 I1 Cl1 166.16(8)
N1 I1 Cl1 94.06(7)
Cl2 I1 Cl1 99.47(4)
C2 N1 C6 121.0(3)
C2 N1 I1 121.7(2)
C6 N1 I1 117.4(2)
C1 N2 C5 120.9(3)
C1 N2 I1 121.9(2)
C5 N2 I1 117.2(2)
N1 C6 C11 120.3(3)
N1 C6 C5 116.5(3)
C11 C6 C5 123.1(3)
N2 C5 C10 119.4(3)
N2 C5 C6 116.4(3)
C10 C5 C6 124.2(3)
N1 C2 C9 120.5(4)
N1 C2 H2A 119.7
C9 C2 H2A 119.7
N2 C1 C8 121.1(4)
N2 C1 H1A 119.5
C8 C1 H1A 119.5
C4 C11 C6 119.0(4)
C4 C11 H11A 120.5
C6 C11 H11A 120.5
C5 C10 C3 119.9(4)
C5 C10 H10A 120.1
C3 C10 H10A 120.1
C4 C9 C2 119.3(4)
C4 C9 H9A 120.3
C2 C9 H9A 120.3
C1 C8 C3 119.5(4)
C1 C8 H8A 120.2
C3 C8 H8A 120.2
C9 C4 C11 119.9(4)
C9 C4 H4A 120.1
C11 C4 H4A 120.1
C8 C3 C10 119.2(4)
C8 C3 H3A 120.4
C10 C3 H3A 120.4

loop_
_geom_bond_atom_site_label_1
_geom_bond_atom_site_label_2
_geom_bond_distance
I2 Cl6 2.4615(10)
I2 Cl3 2.4792(10)
I2 Cl5 2.5125(11)
I2 Cl4 2.5320(10)
I1 N2 2.267(3)
I1 N1 2.282(3)
I1 Cl2 2.4450(11)
I1 Cl1 2.4724(10)
N1 C2 1.341(4)
N1 C6 1.345(4)
N2 C1 1.335(4)
N2 C5 1.363(4)
C6 C11 1.382(5)
C6 C5 1.472(5)
C5 C10 1.372(5)
C2 C9 1.377(6)
C2 H2A 0.9500
C1 C8 1.358(5)
C1 H1A 0.9500
C11 C4 1.378(6)
C11 H11A 0.9500
C10 C3 1.382(5)
C10 H10A 0.9500
C9 C4 1.373(6)
C9 H9A 0.9500
C8 C3 1.378(6)
C8 H8A 0.9500
C4 H4A 0.9500
C3 H3A 0.9500

loop_
_geom_torsion_atom_site_label_1
_geom_torsion_atom_site_label_2
_geom_torsion_atom_site_label_3
_geom_torsion_atom_site_label_4
_geom_torsion
N2 I1 N1 C2 -176.3(3)
Cl2 I1 N1 C2 178.2(2)
Cl1 I1 N1 C2 4.7(3)
N2 I1 N1 C6 5.2(2)
Cl2 I1 N1 C6 -0.3(5)
Cl1 I1 N1 C6 -173.8(2)
N1 I1 N2 C1 175.8(3)
Cl2 I1 N2 C1 -5.5(3)
Cl1 I1 N2 C1 179.9(2)
N1 I1 N2 C5 -5.2(2)
Cl2 I1 N2 C5 173.5(2)
Cl1 I1 N2 C5 -1.1(5)
C2 N1 C6 C11 -0.4(5)
I1 N1 C6 C11 178.1(2)
C2 N1 C6 C5 176.9(3)
I1 N1 C6 C5 -4.6(4)
C1 N2 C5 C10 1.8(5)
I1 N2 C5 C10 -177.2(2)
C1 N2 C5 C6 -176.2(3)
I1 N2 C5 C6 4.8(4)
N1 C6 C5 N2 -0.1(4)
C11 C6 C5 N2 177.1(3)
N1 C6 C5 C10 -178.0(3)
C11 C6 C5 C10 -0.8(5)
C6 N1 C2 C9 0.6(5)
I1 N1 C2 C9 -177.8(3)
C5 N2 C1 C8 0.0(5)
I1 N2 C1 C8 178.9(3)
N1 C6 C11 C4 -0.4(5)
C5 C6 C11 C4 -177.6(3)
N2 C5 C10 C3 -1.6(5)
C6 C5 C10 C3 176.2(3)
N1 C2 C9 C4 0.0(5)
N2 C1 C8 C3 -1.9(6)
C2 C9 C4 C11 -0.9(6)
C6 C11 C4 C9 1.1(5)
C1 C8 C3 C10 2.0(6)
C5 C10 C3 C8 -0.3(6)
